data_4326805
loop_
_publ_author_name
'John P. S. Mowat'
'Stuart R. Miller'
'John M. Griffin'
'Valerie R. Seymour'
'Sharon E. Ashbrook'
'Stephen P. Thompson'
'David Fairen-Jimenez'
'Ana-Maria Banu'
'Tina D\"uren'
'Paul A. Wright'

_publ_section_title
;
 Structural Chemistry, monoclinic-to-orthorhombic Phase Transition, and
 CO2 Adsorption Behavior of the Small Pore Scandium Terephthalate,
 Sc2(O2CC6H4CO2)3, and Its Nitro- And Amino-Functionalized Derivatives
;
_journal_name_full 'Inorganic Chemistry'
_journal_page_first 10844
_journal_page_last 10858
_journal_paper_doi 10.1021/ic201387d
_journal_volume 50
_journal_year 2011
_chemical_formula_sum 'C12 O6 Sc'
_chemical_formula_weight 285.08
_space_group_IT_number 70
_symmetry_cell_setting orthorhombic
_symmetry_space_group_name_Hall '-F 2uv 2vw'
_symmetry_space_group_name_H-M 'F d d d :2'
_audit_author_name JPSM
_audit_creation_date 2011-05-31T17:02
_audit_creation_method 'from EXP file using GSAS2CIF'
_audit_update_record ' 2011-05-31T17:02  Initial CIF as created by GSAS2CIF'
_cell_angle_alpha 90.0
_cell_angle_beta 90.0
_cell_angle_gamma 90.0
_cell_formula_units_Z 16
_cell_length_a 8.742107(14)
_cell_length_b 20.739628(27)
_cell_length_c 34.34945(4)
_cell_measurement_temperature 323
_cell_volume 6227.832(15)
_computing_structure_refinement GSAS
_diffrn_ambient_temperature 323
_diffrn_radiation_polarisn_ratio 0.93
_diffrn_radiation_probe x-ray
_diffrn_radiation_wavelength 0.825028
_exptl_absorpt_correction_T_max 1.00000
_exptl_absorpt_correction_T_min 1.00000
_exptl_absorpt_process_details
;   GSAS Absorption/surface roughness correction: function number 0
 No correction is applied.
;
_exptl_crystal_density_meas 1.21
_pd_block_id 2011-05-31T17:02|323K|JPSM|i11
_pd_calc_method 'Rietveld Refinement'
_pd_meas_2theta_range_inc 0.002
_pd_meas_2theta_range_max 73.33
_pd_meas_2theta_range_min 0.962
_pd_phase_name 'from C:/GSASSoln/ScBDC/ScBDC-model/orthorhombic Fddd.CIF'
_pd_proc_2theta_range_inc 0.002
_pd_proc_2theta_range_max 73.3358
_pd_proc_2theta_range_min 0.967802
_pd_proc_info_datetime 2011-05-31T17:02:10
_pd_proc_ls_background_function
;   GSAS Background function number 1 with 36 terms.
 Shifted Chebyshev function of 1st kind
      1:    18.1454     2:   -10.3417     3:    1.19467     4:    2.14652    
      5:   -4.98571     6:    1.09561     7:    2.44489     8:   -3.15890    
      9:    2.26401    10:   0.373303    11:   -1.75684    12:    1.76495    
     13:  -0.692739    14:  -0.582714    15:    1.02313    16:  -0.972192    
     17:   0.302978    18:   0.484108    19:  -0.595363    20:   0.269586    
     21:   0.192157    22:  -0.455926    23:   0.303251    24:  -2.172060E-02
     25:  -0.133969    26:   0.206487    27:  -0.133260    28:   1.060620E-02
     29:   5.491170E-0230:  -5.596780E-0231:   7.672630E-0232:   4.574610E-02
     33:  -0.115015    34:   0.104578    35:   1.151900E-0236:  -3.004210E-02
;
_pd_proc_ls_peak_cutoff 0.00100
_pd_proc_ls_profile_function
;
 CW Profile function number 3 with  19 terms
 Pseudovoigt profile coefficients as parameterized in
 P. Thompson, D.E. Cox & J.B. Hastings (1987). J. Appl. Cryst.,20,79-83.
 Asymmetry correction of L.W. Finger, D.E. Cox & A. P. Jephcoat (1994).
 J. Appl. Cryst.,27,892-900.
 Peak tails are ignored  where the intensity is below 0.0010 times the peak
   Aniso. broadening axis   0.0   0.0   1.0
;
_pd_proc_ls_prof_R_factor 0.0479
_pd_proc_ls_prof_wR_expected 0.0126
_pd_proc_ls_prof_wR_factor 0.0659
_refine_diff_density_max 0.523
_refine_diff_density_min -0.554
_refine_ls_goodness_of_fit_all 5.24
_refine_ls_matrix_type full
_refine_ls_number_parameters 43
_refine_ls_number_restraints 30
_refine_ls_R_Fsqd_factor 0.10726
_refine_ls_shift/su_max 0.05
_refine_ls_shift/su_mean 0.01
_reflns_d_resolution_high 1.078
_reflns_d_resolution_low 8.877
_reflns_limit_h_max 8
_reflns_limit_h_min 0
_reflns_limit_k_max 19
_reflns_limit_k_min 0
_reflns_limit_l_max 31
_reflns_limit_l_min 0
_reflns_number_total 665
_cod_data_source_file ic201387d_si_002_04.cif
_cod_data_source_block 323K_publ
_cod_original_sg_symbol_Hall -F_2uv_2vw
_cod_original_sg_symbol_H-M 'F d d d'
_cod_database_code 4326805
_cod_database_fobs_code 4326805
_gsas_exptl_extinct_corr_t_min 1.00000
_gsas_exptl_extinct_corr_t_max 1.00000

loop_
_symmetry_equiv_pos_site_id
_symmetry_equiv_pos_as_xyz
1 +x,+y,+z
2 -x,+y+1/4,+z+1/4
3 +x+1/4,-y,+z+1/4
4 -x+3/4,-y+1/4,+z+1/2
-1 -x,-y,-z
-2 +x,-y+3/4,-z+3/4
-3 -x+3/4,+y,-z+3/4
-4 +x+1/4,+y+3/4,-z+1/2
101 +x,+y+1/2,+z+1/2
102 -x,+y+3/4,+z+3/4
103 +x+1/4,-y+1/2,+z+3/4
104 -x+3/4,-y+3/4,+z
-101 -x,-y+1/2,-z+1/2
-102 +x,-y+1/4,-z+1/4
-103 -x+3/4,+y+1/2,-z+1/4
-104 +x+1/4,+y+1/4,-z
201 +x+1/2,+y,+z+1/2
202 -x+1/2,+y+1/4,+z+3/4
203 +x+3/4,-y,+z+3/4
204 -x+1/4,-y+1/4,+z
-201 -x+1/2,-y,-z+1/2
-202 +x+1/2,-y+3/4,-z+1/4
-203 -x+1/4,+y,-z+1/4
-204 +x+3/4,+y+3/4,-z
301 +x+1/2,+y+1/2,+z
302 -x+1/2,+y+3/4,+z+1/4
303 +x+3/4,-y+1/2,+z+1/4
304 -x+1/4,-y+3/4,+z+1/2
-301 -x+1/2,-y+1/2,-z
-302 +x+1/2,-y+1/4,-z+3/4
-303 -x+1/4,+y+1/2,-z+3/4
-304 +x+3/4,+y+1/4,-z+1/2

loop_
_atom_site_type_symbol
_atom_site_label
_atom_site_fract_x
_atom_site_fract_y
_atom_site_fract_z
_atom_site_occupancy
_atom_site_thermal_displace_type
_atom_site_U_iso_or_equiv
_atom_site_symmetry_multiplicity
Sc Sc1 0.125 0.125 0.364312(30) 1.0 Uiso 0.01353(28) 16
O O1 -0.00512(28) 0.20790(10) 0.36443(7) 1.0 Uiso 0.0437(8) 32
O O2 0.26246(29) 0.16553(11) 0.32030(6) 1.0 Uiso 0.0289(9) 32
O O3 0.49375(30) 0.16517(12) 0.34234(6) 1.0 Uiso 0.0403(9) 32
C C1 -0.125 0.23596(23) 0.375 1.0 Uiso 0.0531(21) 16
C C2 -0.125 0.31034(21) 0.375 1.0 Uiso 0.0360(18) 16
C C3 -0.2671(4) 0.34047(12) 0.37521(12) 1.0 Uiso 0.0515(15) 32
C C4 0.3973(5) 0.18006(17) 0.31622(10) 1.0 Uiso 0.0508(16) 32
C C5 0.4565(5) 0.21875(18) 0.28071(10) 1.0 Uiso 0.0293(14) 32
C C6 0.3376(4) 0.23444(18) 0.25449(11) 1.0 Uiso 0.0397(14) 32
C C7 0.6103(5) 0.23023(18) 0.27801(10) 1.0 Uiso 0.0494(14) 32

loop_
_atom_type_symbol
_atom_type_number_in_cell
_atom_type_scat_dispersion_real
_atom_type_scat_dispersion_imag
_atom_type_scat_Cromer_Mann_a1
_atom_type_scat_Cromer_Mann_a2
_atom_type_scat_Cromer_Mann_a3
_atom_type_scat_Cromer_Mann_a4
_atom_type_scat_Cromer_Mann_b1
_atom_type_scat_Cromer_Mann_b2
_atom_type_scat_Cromer_Mann_b3
_atom_type_scat_Cromer_Mann_b4
_atom_type_scat_Cromer_Mann_c
_atom_type_scat_source
Sc 16.0 0.000 0.000 9.18900 9.02130 7.36790 0.57290 1.64090 136.108 1.46800 51.3531 1.33290 International_Tables_Vol_C
O 96.0 0.000 0.000 3.04850 13.2771 2.28680 5.70110 1.54630 0.32390 0.86700 32.9089 0.25080 International_Tables_Vol_C
C 192.0 0.000 0.000 2.31000 20.8439 1.02000 10.2075 1.58860 0.56870 0.86500 51.6512 0.21560 International_Tables_Vol_C
H 0.0 0.000 0.000 0.49300 10.5109 0.32291 26.1257 0.14019 3.14236 0.04081 57.7997 0.00304 International_Tables_Vol_C

loop_
_geom_angle_atom_site_label_1
_geom_angle_atom_site_label_2
_geom_angle_atom_site_label_3
_geom_angle
_geom_angle_site_symmetry_1
_geom_angle_site_symmetry_3
_geom_angle_publ_flag
O1 Sc1 O1 180.0000(5) 1_555 204_353 n
O1 Sc1 O2 89.05(9) 1_555 1_555 n
O1 Sc1 O2 91.11(10) 1_555 204_343 n
O1 Sc1 O3 88.20(9) 1_555 -3_657 n
O1 Sc1 O3 91.64(10) 1_555 -302_457 n
O1 Sc1 O2 91.11(10) 204_343 1_555 n
O1 Sc1 O2 89.05(9) 204_343 204_343 n
O1 Sc1 O3 91.64(10) 204_455 -3_657 n
O1 Sc1 O3 88.20(9) 204_455 -302_457 n
O2 Sc1 O2 88.26(13) 1_555 204_343 n
O2 Sc1 O3 92.27(9) 1_555 -3_657 n
O2 Sc1 O3 179.12(10) 1_555 -302_457 n
O2 Sc1 O3 179.12(10) 204_455 -3_657 n
O2 Sc1 O3 92.27(9) 204_455 -302_457 n
O3 Sc1 O3 87.20(14) -3_657 -302_457 n
Sc1 O1 C1 148.18(28) 1_555 1_555 n
Sc1 O2 C4 136.84(25) 1_555 1_555 n
Sc1 O3 C4 168.85(27) -3_757 1_555 n
O1 C1 O1 124.6(5) 1_555 -3_455 n
O1 C1 C2 117.68(25) 1_555 1_555 n
O1 C1 C2 117.68(25) -3_545 1_555 n
C1 C2 C3 116.69(22) 1_555 1_555 n
C1 C2 C3 116.69(22) 1_555 -3_445 n
C3 C2 C3 126.6(4) 1_555 -3_445 n
C2 C3 C3 116.69(22) 1_555 -2_455 n
O2 C4 O3 119.9(4) 1_555 1_555 n
O2 C4 C5 122.6(4) 1_555 1_555 n
O3 C4 C5 117.4(4) 1_555 1_555 n
C4 C5 C6 112.0(4) 1_555 1_555 n
C4 C5 C7 118.1(4) 1_555 1_555 n
C6 C5 C7 129.75(35) 1_555 1_555 n
C5 C6 C7 112.70(35) 1_555 -101_444 n
C5 C7 C6 117.5(4) 1_555 -101_544 n

loop_
_geom_bond_atom_site_label_1
_geom_bond_atom_site_label_2
_geom_bond_distance
_geom_bond_site_symmetry_2
_geom_bond_publ_flag
Sc1 O1 2.0616(22) 1_555 n
Sc1 O1 2.0616(22) 204_555 n
Sc1 O2 2.1062(22) 1_555 n
Sc1 O2 2.1062(22) 204_555 n
Sc1 O3 2.0561(23) -3_555 n
Sc1 O3 2.0561(23) -302_345 n
O1 Sc1 2.0616(22) 1_555 n
O1 C1 1.2525(29) 1_555 n
O2 Sc1 2.1062(22) 1_555 n
O2 O3 2.1590(33) 1_555 n
O2 C4 1.225(5) 1_555 n
O3 Sc1 2.0561(23) -3_555 n
O3 O2 2.1590(33) 1_555 n
O3 C4 1.269(4) 1_555 n
C1 O1 1.2525(29) 1_555 n
C1 O1 1.2525(29) -3_455 n
C1 C2 1.543(5) 1_555 n
C2 C1 1.543(5) 1_555 n
C2 C3 1.3909(30) 1_555 n
C2 C3 1.3909(30) -3_455 n
C3 C2 1.3909(30) 1_555 n
C3 C3 1.432(5) -2_555 n
C4 O2 1.225(5) 1_555 n
C4 O3 1.269(4) 1_555 n
C4 C5 1.549(4) 1_555 n
C5 C4 1.549(4) 1_555 n
C5 C6 1.414(4) 1_555 n
C5 C7 1.368(5) 1_555 n
C6 C5 1.414(4) 1_555 n
C6 C7 1.411(4) -101_644 n
C7 C5 1.368(5) 1_555 n
C7 C6 1.411(4) -101_644 n
